data_7014352
loop_
_publ_author_name
'Zhao, Xiao-Qing'
'Cui, Ping'
'Zhao, Bin'
'Shi, Wei'
'Cheng, Peng'

_publ_section_title
;
 Investigation on structures, luminescent and magnetic properties of
 Ln(III)-M (M = Fe(II)(HS), Co(II)) coordination polymers.
;
_journal_issue 4
_journal_name_full 'Dalton transactions (Cambridge, England : 2003)'
_journal_page_first 805
_journal_page_last 819
_journal_paper_doi 10.1039/c0dt00516a
_journal_volume 40
_journal_year 2011
_chemical_formula_sum 'C42 H44 Co3 N6 O37 Sm2'
_chemical_formula_weight 1702.32
_chemical_name_systematic
;
?
;
_space_group_IT_number 192
_symmetry_cell_setting hexagonal
_symmetry_space_group_name_Hall '-P 6 2c'
_symmetry_space_group_name_H-M 'P 6/m c c'
_atom_sites_solution_hydrogens geom
_atom_sites_solution_primary direct
_atom_sites_solution_secondary difmap
_audit_creation_method SHELXL-97
_cell_angle_alpha 90.00
_cell_angle_beta 90.00
_cell_angle_gamma 120.00
_cell_formula_units_Z 2
_cell_length_a 15.3092(14)
_cell_length_b 15.3092(14)
_cell_length_c 15.346(3)
_cell_measurement_reflns_used 3050
_cell_measurement_temperature 294(2)
_cell_measurement_theta_max 25.81
_cell_measurement_theta_min 2.66
_cell_volume 3114.8(7)
_computing_cell_refinement 'Bruker SMART'
_computing_data_collection 'Bruker SMART'
_computing_data_reduction 'Bruker SAINT'
_computing_molecular_graphics 'Bruker SHELXTL'
_computing_publication_material 'Bruker SHELXTL'
_computing_structure_refinement 'SHELXL-97 (Sheldrick, 1997)'
_computing_structure_solution 'SHELXS-97 (Sheldrick, 1990)'
_diffrn_ambient_temperature 294(2)
_diffrn_measured_fraction_theta_full 0.994
_diffrn_measured_fraction_theta_max 0.994
_diffrn_measurement_device_type 'CCD area detector'
_diffrn_measurement_method 'phi and omega scans'
_diffrn_radiation_monochromator graphite
_diffrn_radiation_source 'fine-focus sealed tube'
_diffrn_radiation_type MoK\a
_diffrn_radiation_wavelength 0.71073
_diffrn_reflns_av_R_equivalents 0.0913
_diffrn_reflns_av_sigmaI/netI 0.0351
_diffrn_reflns_limit_h_max 18
_diffrn_reflns_limit_h_min -11
_diffrn_reflns_limit_k_max 17
_diffrn_reflns_limit_k_min -19
_diffrn_reflns_limit_l_max 19
_diffrn_reflns_limit_l_min -18
_diffrn_reflns_number 15942
_diffrn_reflns_theta_full 26.41
_diffrn_reflns_theta_max 26.41
_diffrn_reflns_theta_min 2.66
_exptl_absorpt_coefficient_mu 2.739
_exptl_absorpt_correction_T_max 0.7346
_exptl_absorpt_correction_T_min 0.5840
_exptl_absorpt_correction_type multi-scan
_exptl_absorpt_process_details SADBAS
_exptl_crystal_colour red
_exptl_crystal_density_diffrn 1.815
_exptl_crystal_density_method 'not measured'
_exptl_crystal_description block
_exptl_crystal_F_000 1678
_exptl_crystal_size_max 0.22
_exptl_crystal_size_mid 0.16
_exptl_crystal_size_min 0.12
_refine_diff_density_max 1.244
_refine_diff_density_min -1.167
_refine_diff_density_rms 0.123
_refine_ls_extinction_method none
_refine_ls_goodness_of_fit_ref 1.080
_refine_ls_hydrogen_treatment constr
_refine_ls_matrix_type full
_refine_ls_number_parameters 76
_refine_ls_number_reflns 1113
_refine_ls_number_restraints 0
_refine_ls_restrained_S_all 1.080
_refine_ls_R_factor_all 0.0670
_refine_ls_R_factor_gt 0.0338
_refine_ls_shift/su_max 0.076
_refine_ls_shift/su_mean 0.012
_refine_ls_structure_factor_coef Fsqd
_refine_ls_weighting_details 'calc w=1/[\s^2^(Fo^2^)+(0.0373P)^2^+16.4966P] where P=(Fo^2^+2Fc^2^)/3'
_refine_ls_weighting_scheme calc
_refine_ls_wR_factor_gt 0.0790
_refine_ls_wR_factor_ref 0.0981
_reflns_number_gt 721
_reflns_number_total 1113
_reflns_threshold_expression >2sigma(I)
_cod_data_source_file C0DT00516A.TXT
_cod_data_source_block 12
_cod_depositor_comments
;
The following automatic conversions were performed:
'_symmetry_cell_setting' value 'Hexagonal' changed to 'hexagonal'
according to '/home/saulius/struct/CIF-dictionaries/cif_core.dic'
dictionary named 'cif_core.dic' version 2.4.1 from
2010-06-29.

'_refine_ls_hydrogen_treatment' value 'CONSTR' changed to
'constr' according to '/home/saulius/struct/CIF-dictionaries/cif_core.dic'
dictionary named 'cif_core.dic' version 2.4.1 from 2010-06-29.

Automatic conversion script
Id: cif_fix_enum 1555 2011-01-17 13:19:09Z saulius 
;
_cod_original_sg_symbol_H-M P6/mcc
_cod_database_code 7014352

loop_
_symmetry_equiv_pos_as_xyz
'x, y, z'
'-y, x-y, z'
'-x+y, -x, z'
'-x, -y, z'
'y, -x+y, z'
'x-y, x, z'
'y, x, -z+1/2'
'x-y, -y, -z+1/2'
'-x, -x+y, -z+1/2'
'-y, -x, -z+1/2'
'-x+y, y, -z+1/2'
'x, x-y, -z+1/2'
'-x, -y, -z'
'y, -x+y, -z'
'x-y, x, -z'
'x, y, -z'
'-y, x-y, -z'
'-x+y, -x, -z'
'-y, -x, z-1/2'
'-x+y, y, z-1/2'
'x, x-y, z-1/2'
'y, x, z-1/2'
'x-y, -y, z-1/2'
'-x, -x+y, z-1/2'

loop_
_atom_site_label
_atom_site_type_symbol
_atom_site_fract_x
_atom_site_fract_y
_atom_site_fract_z
_atom_site_U_iso_or_equiv
_atom_site_adp_type
_atom_site_occupancy
_atom_site_symmetry_multiplicity
_atom_site_calc_flag
_atom_site_refinement_flags
_atom_site_disorder_assembly
_atom_site_disorder_group
Sm1 Sm 0.6667 0.3333 0.2500 0.0169(2) Uani 1 6 d S . .
Co1 Co 0.5000 0.0000 0.0000 0.0173(3) Uani 1 4 d S . .
O1 O 0.5846(3) 0.1969(3) 0.1426(2) 0.0304(10) Uani 1 1 d . . .
O2 O 0.4463(3) 0.0593(3) 0.0931(3) 0.0357(10) Uani 1 1 d . . .
O3 O 0.6459(4) 0.1336(4) 0.0000 0.0278(13) Uani 1 2 d S . .
H3A H 0.6570 0.1822 0.0333 0.033 Uiso 0.50 1 d PR . .
H3B H 0.6920 0.1377 -0.0333 0.033 Uiso 0.50 1 d PR . .
N1 N 0.4758(4) 0.2379(2) 0.2500 0.0217(12) Uani 1 2 d S . .
C1 C 0.4900(4) 0.1359(4) 0.1384(4) 0.0261(13) Uani 1 1 d . . .
C2 C 0.4248(4) 0.1600(4) 0.1964(4) 0.0268(13) Uani 1 1 d . . .
C3 C 0.3214(5) 0.1069(5) 0.1939(5) 0.0383(16) Uani 1 1 d . . .
H3 H 0.2871 0.0535 0.1553 0.046 Uiso 1 1 calc R . .
C4 C 0.2698(6) 0.1349(3) 0.2500 0.047(2) Uani 1 2 d S . .
H4 H 0.2003 0.1001 0.2500 0.056 Uiso 1 2 d SR . .
O4 O 0.7882(12) 0.0564(16) 0.0000 0.191(8) Uani 1 2 d S . .
O5 O 0.0000 0.0000 0.2500 0.63(12) Uani 1 12 d S . .

loop_
_atom_site_aniso_label
_atom_site_aniso_U_11
_atom_site_aniso_U_22
_atom_site_aniso_U_33
_atom_site_aniso_U_23
_atom_site_aniso_U_13
_atom_site_aniso_U_12
Sm1 0.0167(2) 0.0167(2) 0.0173(3) 0.000 0.000 0.00837(12)
Co1 0.0205(8) 0.0134(6) 0.0173(6) 0.000 0.000 0.0079(7)
O1 0.029(2) 0.027(2) 0.030(2) -0.0099(16) 0.0008(18) 0.0104(18)
O2 0.030(2) 0.027(2) 0.042(2) -0.017(2) 0.000(2) 0.0084(19)
O3 0.022(3) 0.020(3) 0.035(3) 0.000 0.000 0.006(2)
N1 0.020(3) 0.021(2) 0.024(3) -0.001(3) 0.000 0.0101(14)
C1 0.030(3) 0.026(3) 0.021(3) -0.003(2) -0.001(2) 0.013(3)
C2 0.024(3) 0.020(3) 0.032(3) -0.007(3) 0.000(3) 0.008(2)
C3 0.024(3) 0.030(4) 0.054(4) -0.014(3) -0.001(3) 0.008(3)
C4 0.017(4) 0.041(4) 0.074(6) -0.016(6) 0.000 0.0086(19)
O4 0.177(14) 0.38(3) 0.093(8) 0.000 0.000 0.198(17)
O5 0.12(2) 0.12(2) 1.7(4) 0.000 0.000 0.059(11)

loop_
_atom_type_symbol
_atom_type_description
_atom_type_scat_dispersion_real
_atom_type_scat_dispersion_imag
_atom_type_scat_source
C C 0.0033 0.0016 'International Tables Vol C Tables 4.2.6.8 and 6.1.1.4'
H H 0.0000 0.0000 'International Tables Vol C Tables 4.2.6.8 and 6.1.1.4'
N N 0.0061 0.0033 'International Tables Vol C Tables 4.2.6.8 and 6.1.1.4'
O O 0.0106 0.0060 'International Tables Vol C Tables 4.2.6.8 and 6.1.1.4'
Co Co 0.3494 0.9721 'International Tables Vol C Tables 4.2.6.8 and 6.1.1.4'
Sm Sm -0.1638 3.4418 'International Tables Vol C Tables 4.2.6.8 and 6.1.1.4'

loop_
_geom_angle_atom_site_label_1
_geom_angle_atom_site_label_2
_geom_angle_atom_site_label_3
_geom_angle
_geom_angle_site_symmetry_1
_geom_angle_site_symmetry_3
_geom_angle_publ_flag
O1 Sm1 O1 145.88(18) . 10_665 ?
O1 Sm1 O1 85.15(18) . 11_655 ?
O1 Sm1 O1 79.90(14) 10_665 11_655 ?
O1 Sm1 O1 79.90(14) . 2_655 ?
O1 Sm1 O1 85.15(18) 10_665 2_655 ?
O1 Sm1 O1 127.41(18) 11_655 2_655 ?
O1 Sm1 O1 127.41(18) . 12 ?
O1 Sm1 O1 79.89(14) 10_665 12 ?
O1 Sm1 O1 79.89(14) 11_655 12 ?
O1 Sm1 O1 145.88(19) 2_655 12 ?
O1 Sm1 O1 79.89(14) . 3_665 ?
O1 Sm1 O1 127.41(18) 10_665 3_665 ?
O1 Sm1 O1 145.88(19) 11_655 3_665 ?
O1 Sm1 O1 79.90(14) 2_655 3_665 ?
O1 Sm1 O1 85.15(18) 12 3_665 ?
O1 Sm1 N1 72.94(9) . 2_655 ?
O1 Sm1 N1 72.94(9) 10_665 2_655 ?
O1 Sm1 N1 63.71(9) 11_655 2_655 ?
O1 Sm1 N1 63.71(9) 2_655 2_655 ?
O1 Sm1 N1 137.42(9) 12 2_655 ?
O1 Sm1 N1 137.42(9) 3_665 2_655 ?
O1 Sm1 N1 137.42(9) . 3_665 ?
O1 Sm1 N1 63.71(9) 10_665 3_665 ?
O1 Sm1 N1 137.42(9) 11_655 3_665 ?
O1 Sm1 N1 72.94(9) 2_655 3_665 ?
O1 Sm1 N1 72.94(9) 12 3_665 ?
O1 Sm1 N1 63.71(9) 3_665 3_665 ?
N1 Sm1 N1 120.000(1) 2_655 3_665 ?
O1 Sm1 N1 63.71(9) . . ?
O1 Sm1 N1 137.42(9) 10_665 . ?
O1 Sm1 N1 72.94(9) 11_655 . ?
O1 Sm1 N1 137.42(9) 2_655 . ?
O1 Sm1 N1 63.71(9) 12 . ?
O1 Sm1 N1 72.94(9) 3_665 . ?
N1 Sm1 N1 120.0 2_655 . ?
N1 Sm1 N1 120.0 3_665 . ?
O2 Co1 O2 87.3(3) 4_655 13_655 ?
O2 Co1 O2 92.7(3) 4_655 . ?
O2 Co1 O2 180.0(3) 13_655 . ?
O2 Co1 O2 180.0(3) 4_655 16 ?
O2 Co1 O2 92.7(3) 13_655 16 ?
O2 Co1 O2 87.3(3) . 16 ?
O2 Co1 O3 91.98(16) 4_655 13_655 ?
O2 Co1 O3 91.98(16) 13_655 13_655 ?
O2 Co1 O3 88.02(16) . 13_655 ?
O2 Co1 O3 88.02(16) 16 13_655 ?
O2 Co1 O3 88.02(16) 4_655 . ?
O2 Co1 O3 88.02(16) 13_655 . ?
O2 Co1 O3 91.98(16) . . ?
O2 Co1 O3 91.98(16) 16 . ?
O3 Co1 O3 180.0(5) 13_655 . ?
C1 O1 Sm1 124.7(4) . . ?
C1 O2 Co1 131.3(4) . . ?
Co1 O3 H3A 119.6 . . ?
Co1 O3 H3B 120.1 . . ?
H3A O3 H3B 120.3 . . ?
C2 N1 C2 119.1(6) . 12 ?
C2 N1 Sm1 120.4(3) . . ?
C2 N1 Sm1 120.4(3) 12 . ?
O2 C1 O1 127.1(5) . . ?
O2 C1 C2 116.9(5) . . ?
O1 C1 C2 116.0(5) . . ?
N1 C2 C3 122.2(5) . . ?
N1 C2 C1 114.7(5) . . ?
C3 C2 C1 123.1(5) . . ?
C2 C3 C4 118.1(6) . . ?
C2 C3 H3 121.0 . . ?
C4 C3 H3 121.0 . . ?
C3 C4 C3 120.3(8) 12 . ?
C3 C4 H4 119.8 12 . ?
C3 C4 H4 119.8 . . ?

loop_
_geom_bond_atom_site_label_1
_geom_bond_atom_site_label_2
_geom_bond_distance
_geom_bond_site_symmetry_2
_geom_bond_publ_flag
Sm1 O1 2.456(4) . ?
Sm1 O1 2.456(4) 10_665 ?
Sm1 O1 2.456(4) 11_655 ?
Sm1 O1 2.456(4) 2_655 ?
Sm1 O1 2.456(4) 12 ?
Sm1 O1 2.456(4) 3_665 ?
Sm1 N1 2.531(6) 2_655 ?
Sm1 N1 2.531(6) 3_665 ?
Sm1 N1 2.531(6) . ?
Co1 O2 2.070(4) 4_655 ?
Co1 O2 2.070(4) 13_655 ?
Co1 O2 2.070(4) . ?
Co1 O2 2.070(4) 16 ?
Co1 O3 2.146(5) 13_655 ?
Co1 O3 2.146(5) . ?
O1 C1 1.274(7) . ?
O2 C1 1.234(6) . ?
O3 H3A 0.8470 . ?
O3 H3B 0.8471 . ?
N1 C2 1.333(6) . ?
N1 C2 1.333(6) 12 ?
C1 C2 1.514(8) . ?
C2 C3 1.373(8) . ?
C3 C4 1.373(7) . ?
C3 H3 0.9300 . ?
C4 C3 1.373(7) 12 ?
C4 H4 0.9226 . ?

loop_
_geom_torsion_atom_site_label_1
_geom_torsion_atom_site_label_2
_geom_torsion_atom_site_label_3
_geom_torsion_atom_site_label_4
_geom_torsion
_geom_torsion_site_symmetry_1
_geom_torsion_site_symmetry_2
_geom_torsion_site_symmetry_3
_geom_torsion_site_symmetry_4
_geom_torsion_publ_flag
O1 Sm1 O1 C1 131.1(4) 10_665 . . . ?
O1 Sm1 O1 C1 67.1(4) 11_655 . . . ?
O1 Sm1 O1 C1 -163.5(4) 2_655 . . . ?
O1 Sm1 O1 C1 -6.2(4) 12 . . . ?
O1 Sm1 O1 C1 -82.1(5) 3_665 . . . ?
N1 Sm1 O1 C1 131.1(4) 2_655 . . . ?
N1 Sm1 O1 C1 -112.9(4) 3_665 . . . ?
N1 Sm1 O1 C1 -6.2(4) . . . . ?
O2 Co1 O2 C1 78.6(5) 4_655 . . . ?
O2 Co1 O2 C1 -143.2(5) 13_655 . . . ?
O2 Co1 O2 C1 -101.4(5) 16 . . . ?
O3 Co1 O2 C1 170.4(6) 13_655 . . . ?
O3 Co1 O2 C1 -9.6(6) . . . . ?
O1 Sm1 N1 C2 2.7(3) . . . . ?
O1 Sm1 N1 C2 -143.1(3) 10_665 . . . ?
O1 Sm1 N1 C2 -90.3(3) 11_655 . . . ?
O1 Sm1 N1 C2 36.9(3) 2_655 . . . ?
O1 Sm1 N1 C2 -177.3(3) 12 . . . ?
O1 Sm1 N1 C2 89.7(3) 3_665 . . . ?
N1 Sm1 N1 C2 -45.7(3) 2_655 . . . ?
N1 Sm1 N1 C2 134.3(3) 3_665 . . . ?
O1 Sm1 N1 C2 -177.3(3) . . . 12 ?
O1 Sm1 N1 C2 36.9(3) 10_665 . . 12 ?
O1 Sm1 N1 C2 89.7(3) 11_655 . . 12 ?
O1 Sm1 N1 C2 -143.1(3) 2_655 . . 12 ?
O1 Sm1 N1 C2 2.7(3) 12 . . 12 ?
O1 Sm1 N1 C2 -90.3(3) 3_665 . . 12 ?
N1 Sm1 N1 C2 134.3(3) 2_655 . . 12 ?
N1 Sm1 N1 C2 -45.7(3) 3_665 . . 12 ?
Co1 O2 C1 O1 -4.8(10) . . . . ?
Co1 O2 C1 C2 176.0(4) . . . . ?
Sm1 O1 C1 O2 -170.6(5) . . . . ?
Sm1 O1 C1 C2 8.6(7) . . . . ?
C2 N1 C2 C3 0.6(5) 12 . . . ?
Sm1 N1 C2 C3 -179.4(5) . . . . ?
C2 N1 C2 C1 -180.0(6) 12 . . . ?
Sm1 N1 C2 C1 0.0(6) . . . . ?
O2 C1 C2 N1 174.0(5) . . . . ?
O1 C1 C2 N1 -5.3(7) . . . . ?
O2 C1 C2 C3 -6.6(9) . . . . ?
O1 C1 C2 C3 174.2(6) . . . . ?
N1 C2 C3 C4 -1.1(10) . . . . ?
C1 C2 C3 C4 179.5(5) . . . . ?
C2 C3 C4 C3 0.5(5) . . . 12 ?
